data_2102398
loop_
_publ_author_name
'Marsh, Richard E.'

_publ_section_title
;
 Space group <i>Cc</i>: an update
;
_journal_issue 2
_journal_name_full 'Acta Crystallographica Section B'
_journal_page_first 252
_journal_page_last 253
_journal_paper_doi 10.1107/S0108768104003878
_journal_volume 60
_journal_year 2004
_chemical_formula_moiety 'C16 H26 N6 Ti'
_chemical_formula_sum 'C16 H26 N6 Ti'
_space_group_crystal_system orthorhombic
_space_group_IT_number 43
_symmetry_space_group_name_H-M 'F d d 2'
_audit_creation_method CRYM
_cell_angle_alpha 90
_cell_angle_beta 90
_cell_angle_gamma 90
_cell_formula_units_Z 8
_cell_length_a 32.2520
_cell_length_b 8.5610
_cell_length_c 13.7200
_cell_volume 3788.221
_cod_data_source_file bk0142.cif
_cod_data_source_block PAWWEP
_cod_depositor_comments
;
 Adding the _cell_formula_units_Z data item.

 Antanas Vaitkus,
 2017-08-05

  Added moiety chemical formula from Marsh (2004) paper.
  The summary chemical formula is calculated from moiety formula using
  AdHocParser
  (svn://www.crystallography.net/cod-tools/trunk/Formulae/AdHocParser.yp,
  revision 1441.)

  Andrius Merkys
  2013-11-11
;
_cod_original_sg_symbol_H-M Fdd2
_cod_database_code 2102398

loop_
_atom_site_label
_atom_site_type_symbol
_atom_site_fract_x
_atom_site_fract_y
_atom_site_fract_z
Ti Ti 0.00000 0.00000 0.26490
C1 C -0.06860 -0.29458 0.28692
H1 H -0.05480 -0.34505 0.23360
H2 H -0.09695 -0.27480 0.26960
H3 H -0.06770 -0.36095 0.34330
C3 C -0.03110 0.30850 0.19205
H7 H -0.01755 0.33898 0.25137
H8 H -0.06030 0.32998 0.19707
H9 H -0.01965 0.36623 0.13848
C4 C -0.04510 0.09440 0.08705
H10 H -0.04070 -0.01543 0.07728
H11 H -0.03365 0.15133 0.03308
H12 H -0.07430 0.11507 0.09162
C7 C -0.06310 -0.05930 0.38195
C8 C -0.09620 -0.08860 0.44620
H19 H -0.11115 -0.18133 0.44398
C9 C -0.10520 0.02647 0.51253
H20 H -0.12750 0.01192 0.55458
C10 C -0.08255 0.16345 0.51940
H21 H -0.08860 0.23892 0.56598
C11 C -0.05085 0.18235 0.45445
H22 H -0.03555 0.27442 0.45658
N1 N -0.04780 -0.14615 0.30885
N2 N -0.04075 0.07457 0.38787
N5 N -0.02500 0.14283 0.17587
